data_1528891
loop_
_publ_author_name
'Stafeeva, V.S.'
'Mitiaev, A.S.'
'Abakumov, A.M.'
'Antipov, E.V.'
'Makarevich, A.M.'
'Tsirlin, A.A.'

_publ_section_title
;
 Crystal structure and chemical bonding in tin(II) acetate
;
_journal_name_full Polyhedron
_journal_page_first 5365
_journal_page_last 5369
_journal_volume 26
_journal_year 2007
_chemical_formula_sum 'C4 H6 O4 Sn'
_chemical_name_systematic 'Sn (C H3 C O O)2'
_space_group_IT_number 45
_symmetry_space_group_name_Hall 'I 2 -2c'
_symmetry_space_group_name_H-M 'I b a 2'
_cell_angle_alpha 90
_cell_angle_beta 90
_cell_angle_gamma 90
_cell_formula_units_Z 8
_cell_length_a 13.9859
_cell_length_b 21.187
_cell_length_c 4.54
_cell_volume 1345.289
_citation_journal_id_ASTM PLYHDE
_cod_data_source_file Stafeeva_PLYHDE_2007_1431.cif
_cod_data_source_block C4H6O4Sn1
_cod_original_formula_sum 'C4 H6 O4 Sn1'
_cod_database_code 1528891

loop_
_symmetry_equiv_pos_as_xyz
x,y,z
-x,-y,z
-x,y,z+1/2
x,-y,z+1/2
x+1/2,y+1/2,z+1/2
-x+1/2,-y+1/2,z+1/2
-x+1/2,y+1/2,z+1
x+1/2,-y+1/2,z+1

loop_
_atom_site_label
_atom_site_type_symbol
_atom_site_fract_x
_atom_site_fract_y
_atom_site_fract_z
_atom_site_occupancy
_atom_site_U_iso_or_equiv
O1 O-2 0.3396 0.3274 0.7949 1 0.0
C1 C+3 0.3839 0.3185 0.5572 1 0.0
Sn1 Sn+2 0.37489 0.41691 0 1 0.0
C3 C+3 0.2116 0.42146 0.4097 1 0.0
C4 C-3 0.1117 0.41764 0.5345 1 0.0
O3 O-2 0.2795 0.43639 0.5777 1 0.0
O2 O-2 0.421 0.3632 0.4149 1 0.0
C2 C-3 0.3928 0.2522 0.439 1 0.0
O4 O-2 0.2243 0.40962 0.141 1 0.0
